data_7011112
loop_
_publ_author_name
'Oleg Stenzel'
'Helgard G. Raubenheimer'
'Catharine Esterhuysen'

_publ_section_title
;
 Biphasic hydroformylation in new molten salts---analogies and
 differences to organic solvents
;
_journal_issue 6
_journal_name_full 'J. Chem. Soc., Dalton Trans.'
_journal_page_first 1132
_journal_page_last 1138
_journal_paper_doi 10.1039/b107720a
_journal_year 2002
_chemical_formula_moiety '2(C25 H27 B N2)'
_chemical_formula_sum 'C50 H54 B2 N4'
_chemical_formula_weight 732.62
_chemical_name_systematic
;
(3-butylimidazole)triphenylboron
;
_space_group_IT_number 2
_symmetry_cell_setting triclinic
_symmetry_space_group_name_Hall '-P 1'
_symmetry_space_group_name_H-M 'P -1'
_atom_sites_solution_hydrogens geom
_atom_sites_solution_primary direct
_atom_sites_solution_secondary difmap
_audit_creation_method SHELXL-97
_cell_angle_alpha 73.70(1)
_cell_angle_beta 74.38(1)
_cell_angle_gamma 77.22(1)
_cell_formula_units_Z 2
_cell_length_a 11.3171(10)
_cell_length_b 12.7981(10)
_cell_length_c 15.6049(10)
_cell_measurement_reflns_used 1616
_cell_measurement_temperature 150(2)
_cell_measurement_theta_max 27.48
_cell_measurement_theta_min 1.00
_cell_volume 2063.1(3)
_computing_cell_refinement 'DENZO-SMN (Otwinowski & Minor, 1997)'
_computing_data_collection 'COLLECT (Nonius, 1998)'
_computing_data_reduction 'DENZO-SMN (Otwinowski & Minor, 1997)'
_computing_molecular_graphics 'ORTEP-III for Windows (Farrugia,1997)'
_computing_publication_material 'WINGX (Farrugia, 1999)'
_computing_structure_refinement 'SHELXL-97 (Sheldrick, 1997)'
_computing_structure_solution 'SHELXS-97 (Sheldrick, 1990)'
_diffrn_ambient_temperature 150(2)
_diffrn_measurement_device_type 'Nonius Kappa CCD'
_diffrn_measurement_method '\f and \w scans to fill Ewald sphere'
_diffrn_radiation_monochromator graphite
_diffrn_radiation_source 'fine-focus sealed tube'
_diffrn_radiation_type MoK\a
_diffrn_radiation_wavelength 0.71073
_diffrn_reflns_av_R_equivalents 0.0156
_diffrn_reflns_av_sigmaI/netI 0.0431
_diffrn_reflns_limit_h_max 13
_diffrn_reflns_limit_h_min -14
_diffrn_reflns_limit_k_max 11
_diffrn_reflns_limit_k_min -16
_diffrn_reflns_limit_l_max 20
_diffrn_reflns_limit_l_min -20
_diffrn_reflns_number 11327
_diffrn_reflns_theta_max 27.52
_diffrn_reflns_theta_min 1.39
_exptl_absorpt_coefficient_mu 0.068
_exptl_absorpt_correction_type none
_exptl_crystal_colour colourless
_exptl_crystal_density_diffrn 1.179
_exptl_crystal_density_method 'not measured'
_exptl_crystal_description prism
_exptl_crystal_F_000 784
_exptl_crystal_size_max 0.61
_exptl_crystal_size_mid 0.49
_exptl_crystal_size_min 0.44
_refine_diff_density_max 0.406
_refine_diff_density_min -0.346
_refine_diff_density_rms 0.046
_refine_ls_extinction_method none
_refine_ls_goodness_of_fit_ref 1.017
_refine_ls_hydrogen_treatment mixed
_refine_ls_matrix_type full
_refine_ls_number_parameters 534
_refine_ls_number_reflns 9087
_refine_ls_number_restraints 36
_refine_ls_restrained_S_all 1.036
_refine_ls_R_factor_all 0.0759
_refine_ls_R_factor_gt 0.0504
_refine_ls_shift/su_max 0.001
_refine_ls_shift/su_mean 0.000
_refine_ls_structure_factor_coef Fsqd
_refine_ls_weighting_details 'w=1/[\s^2^(Fo^2^)+(0.0547P)^2^+0.9451P] where P=(Fo^2^+2Fc^2^)/3'
_refine_ls_weighting_scheme calc
_refine_ls_wR_factor_gt 0.1174
_refine_ls_wR_factor_ref 0.1324
_reflns_number_gt 6746
_reflns_number_total 9087
_reflns_threshold_expression >2sigma(I)
_cod_data_source_file b107720a.txt
_cod_data_source_block 4
_cod_depositor_comments
;
The following automatic conversions were performed:
'_symmetry_cell_setting' value 'Triclinic' changed to 'triclinic'
according to '/home/saulius/struct/CIF-dictionaries/cif_core.dic'
dictionary named 'cif_core.dic' version 2.4.1 from 2010-06-29.

Automatic conversion script
Id: cif_fix_enum 1527 2010-12-29 10:47:43Z saulius 

The following automatic conversions were performed:

'_refine_ls_weighting_scheme' value 'calc
w=1/[\s^2^(Fo^2^)+(0.0547P)^2^+0.9451P] where P=(Fo^2^+2Fc^2^)/3' was
changed to 'calc'. New tag '_refine_ls_weighting_details' was
created. The value of the new tag was set to
'w=1/[\s^2^(Fo^2^)+(0.0547P)^2^+0.9451P] where P=(Fo^2^+2Fc^2^)/3'.

Automatic conversion script
Id: cif_fix_values 3143 2015-03-26 13:38:13Z robertas 
;
_cod_original_sg_symbol_H-M P-1
_cod_database_code 7011112

loop_
_symmetry_equiv_pos_as_xyz
'x, y, z'
'-x, -y, -z'

loop_
_atom_site_label
_atom_site_type_symbol
_atom_site_fract_x
_atom_site_fract_y
_atom_site_fract_z
_atom_site_U_iso_or_equiv
_atom_site_adp_type
_atom_site_occupancy
_atom_site_symmetry_multiplicity
_atom_site_calc_flag
_atom_site_refinement_flags
_atom_site_disorder_assembly
_atom_site_disorder_group
B1 B 0.47144(15) 0.91142(13) 0.25968(11) 0.0191(3) Uani 1 1 d . . .
N11 N 0.55776(11) 0.87097(10) 0.17061(8) 0.0189(3) Uani 1 1 d . . .
N12 N 0.66922(11) 0.77244(10) 0.07424(8) 0.0212(3) Uani 1 1 d . . .
C111 C 0.33895(13) 0.96825(12) 0.23089(9) 0.0194(3) Uani 1 1 d . . .
C112 C 0.27624(14) 0.90888(13) 0.19855(10) 0.0237(3) Uani 1 1 d . . .
H112 H 0.3144 0.8372 0.1907 0.028 Uiso 1 1 calc R . .
C113 C 0.16065(15) 0.95125(14) 0.17765(11) 0.0284(4) Uani 1 1 d . . .
H113 H 0.1205 0.9083 0.1569 0.034 Uiso 1 1 calc R . .
C114 C 0.10382(15) 1.05663(15) 0.18711(11) 0.0297(4) Uani 1 1 d . . .
H114 H 0.0245 1.0860 0.1734 0.036 Uiso 1 1 calc R . .
C115 C 0.16404(15) 1.11809(14) 0.21662(11) 0.0295(4) Uani 1 1 d . . .
H115 H 0.1267 1.1907 0.2222 0.035 Uiso 1 1 calc R . .
C116 C 0.27929(14) 1.07400(13) 0.23817(10) 0.0242(3) Uani 1 1 d . . .
H116 H 0.3188 1.1177 0.2586 0.029 Uiso 1 1 calc R . .
C121 C 0.53952(13) 0.99538(12) 0.28454(10) 0.0196(3) Uani 1 1 d . . .
C122 C 0.65220(15) 1.03085(13) 0.23469(11) 0.0265(3) Uani 1 1 d . . .
H122 H 0.6943 1.0051 0.1812 0.032 Uiso 1 1 calc R . .
C123 C 0.70476(16) 1.10267(14) 0.26084(12) 0.0315(4) Uani 1 1 d . . .
H123 H 0.7809 1.1255 0.2248 0.038 Uiso 1 1 calc R . .
C124 C 0.64684(16) 1.14076(13) 0.33861(12) 0.0303(4) Uani 1 1 d . . .
H124 H 0.6820 1.1904 0.3560 0.036 Uiso 1 1 calc R . .
C125 C 0.53663(16) 1.10563(13) 0.39093(11) 0.0277(4) Uani 1 1 d . . .
H125 H 0.4963 1.1303 0.4452 0.033 Uiso 1 1 calc R . .
C126 C 0.48512(15) 1.03438(13) 0.36409(10) 0.0241(3) Uani 1 1 d . . .
H126 H 0.4097 1.0110 0.4012 0.029 Uiso 1 1 calc R . .
C131 C 0.45630(14) 0.80505(12) 0.34634(10) 0.0193(3) Uani 1 1 d . . .
C132 C 0.56021(15) 0.74157(13) 0.37899(10) 0.0254(3) Uani 1 1 d . . .
H132 H 0.6405 0.7580 0.3467 0.030 Uiso 1 1 calc R . .
C133 C 0.54994(16) 0.65584(14) 0.45655(11) 0.0301(4) Uani 1 1 d . . .
H133 H 0.6225 0.6141 0.4761 0.036 Uiso 1 1 calc R . .
C134 C 0.43417(16) 0.63083(13) 0.50562(11) 0.0297(4) Uani 1 1 d . . .
H134 H 0.4266 0.5725 0.5592 0.036 Uiso 1 1 calc R . .
C135 C 0.33020(16) 0.69154(14) 0.47586(11) 0.0323(4) Uani 1 1 d . . .
H135 H 0.2502 0.6752 0.5091 0.039 Uiso 1 1 calc R . .
C136 C 0.34161(15) 0.77695(13) 0.39720(11) 0.0272(3) Uani 1 1 d . . .
H136 H 0.2686 0.8174 0.3776 0.033 Uiso 1 1 calc R . .
C11 C 0.60963(13) 0.76995(12) 0.16117(10) 0.0198(3) Uani 1 1 d . . .
H11 H 0.6051 0.7052 0.2093 0.024 Uiso 1 1 calc R . .
C12 C 0.58492(14) 0.94041(12) 0.08481(10) 0.0224(3) Uani 1 1 d . . .
H12 H 0.5592 1.0180 0.0703 0.027 Uiso 1 1 calc R . .
C13 C 0.65401(14) 0.88006(12) 0.02495(10) 0.0230(3) Uani 1 1 d . . .
H13 H 0.6858 0.9067 -0.0386 0.028 Uiso 1 1 calc R . .
C14 C 0.73381(15) 0.67606(13) 0.03684(11) 0.0263(3) Uani 1 1 d D . .
H14A H 0.7767 0.6220 0.0823 0.032 Uiso 1 1 calc R . .
H14B H 0.7976 0.6998 -0.0189 0.032 Uiso 1 1 calc R . .
C15 C 0.64503(16) 0.62100(14) 0.01325(12) 0.0321(4) Uani 1 1 d D . .
H15A H 0.6925 0.5554 -0.0092 0.038 Uiso 1 1 calc R . .
H15B H 0.5835 0.5951 0.0698 0.038 Uiso 1 1 calc R . .
C16 C 0.57613(18) 0.69465(15) -0.05823(13) 0.0366(4) Uani 1 1 d D . .
H16A H 0.6374 0.7244 -0.1135 0.044 Uiso 1 1 calc R . .
H16B H 0.5241 0.7578 -0.0342 0.044 Uiso 1 1 calc R . .
C17 C 0.49397(17) 0.63601(15) -0.08524(13) 0.0370(4) Uani 1 1 d D . .
H17A H 0.4525 0.6878 -0.1317 0.055 Uiso 1 1 calc R . .
H17B H 0.4314 0.6081 -0.0312 0.055 Uiso 1 1 calc R . .
H17C H 0.5450 0.5742 -0.1103 0.055 Uiso 1 1 calc R . .
B2 B 1.03294(16) 0.58680(14) 0.23619(11) 0.0197(3) Uani 1 1 d . . .
N21 N 0.95487(11) 0.63754(10) 0.32257(8) 0.0208(3) Uani 1 1 d . . .
N22 N 0.86132(13) 0.74756(11) 0.41371(9) 0.0277(3) Uani 1 1 d . B .
C211 C 1.15991(13) 0.51756(12) 0.26754(9) 0.0196(3) Uani 1 1 d . . .
C212 C 1.20211(14) 0.40610(12) 0.26964(10) 0.0225(3) Uani 1 1 d . . .
H212 H 1.1541 0.3662 0.2527 0.027 Uiso 1 1 calc R . .
C213 C 1.31253(15) 0.35116(13) 0.29582(11) 0.0265(3) Uani 1 1 d . . .
H213 H 1.3382 0.2751 0.2965 0.032 Uiso 1 1 calc R . .
C214 C 1.38469(15) 0.40684(14) 0.32082(11) 0.0270(3) Uani 1 1 d . . .
H214 H 1.4604 0.3698 0.3379 0.032 Uiso 1 1 calc R . .
C215 C 1.34517(15) 0.51732(14) 0.32061(11) 0.0286(4) Uani 1 1 d . . .
H215 H 1.3936 0.5564 0.3381 0.034 Uiso 1 1 calc R . .
C216 C 1.23493(15) 0.57093(13) 0.29489(11) 0.0259(3) Uani 1 1 d . . .
H216 H 1.2090 0.6466 0.2958 0.031 Uiso 1 1 calc R . .
C221 C 1.05971(14) 0.68808(12) 0.14628(10) 0.0194(3) Uani 1 1 d . . .
C222 C 0.96051(14) 0.76318(12) 0.11499(10) 0.0232(3) Uani 1 1 d . . .
H222 H 0.8781 0.7559 0.1487 0.028 Uiso 1 1 calc R . .
C223 C 0.97851(15) 0.84751(13) 0.03668(11) 0.0270(3) Uani 1 1 d . . .
H223 H 0.9092 0.8974 0.0182 0.032 Uiso 1 1 calc R . .
C224 C 1.09721(16) 0.85890(13) -0.01449(11) 0.0283(4) Uani 1 1 d . . .
H224 H 1.1101 0.9169 -0.0679 0.034 Uiso 1 1 calc R . .
C225 C 1.19701(16) 0.78522(14) 0.01265(11) 0.0292(4) Uani 1 1 d . . .
H225 H 1.2788 0.7916 -0.0229 0.035 Uiso 1 1 calc R . .
C226 C 1.17811(15) 0.70139(13) 0.09219(10) 0.0250(3) Uani 1 1 d . . .
H226 H 1.2480 0.6519 0.1101 0.030 Uiso 1 1 calc R . .
C231 C 0.94848(14) 0.51222(12) 0.21560(10) 0.0205(3) Uani 1 1 d . . .
C232 C 0.82746(15) 0.49693(14) 0.26350(11) 0.0281(4) Uani 1 1 d . . .
H232 H 0.7903 0.5296 0.3140 0.034 Uiso 1 1 calc R . .
C233 C 0.75960(17) 0.43507(16) 0.23932(12) 0.0368(4) Uani 1 1 d . . .
H233 H 0.6776 0.4265 0.2735 0.044 Uiso 1 1 calc R . .
C234 C 0.81040(17) 0.38637(14) 0.16638(12) 0.0337(4) Uani 1 1 d . . .
H234 H 0.7644 0.3437 0.1504 0.040 Uiso 1 1 calc R . .
C235 C 0.92941(16) 0.40062(13) 0.11685(12) 0.0304(4) Uani 1 1 d . . .
H235 H 0.9657 0.3677 0.0663 0.037 Uiso 1 1 calc R . .
C236 C 0.99579(15) 0.46279(13) 0.14086(11) 0.0254(3) Uani 1 1 d . . .
H236 H 1.0768 0.4724 0.1052 0.031 Uiso 1 1 calc R . .
C21 C 0.91721(15) 0.74159(13) 0.32771(11) 0.0246(3) Uani 1 1 d . . .
H21 H 0.9284 0.8034 0.2773 0.030 Uiso 1 1 calc R . .
C22 C 0.92239(15) 0.57436(13) 0.41036(10) 0.0262(3) Uani 1 1 d . . .
H22 H 0.9384 0.4962 0.4282 0.031 Uiso 1 1 calc R . .
C23 C 0.86422(15) 0.64196(14) 0.46674(11) 0.0282(4) Uani 1 1 d . . .
H23 H 0.8316 0.6205 0.5308 0.034 Uiso 1 1 calc R . .
C24 C 0.80941(19) 0.84959(15) 0.44605(13) 0.0401(5) Uani 1 1 d D . .
H24A H 0.7193 0.8512 0.4724 0.048 Uiso 1 1 calc R A 1
H24B H 0.8204 0.9142 0.3936 0.048 Uiso 1 1 calc R A 1
C25A C 0.8748(3) 0.8569(3) 0.5199(2) 0.0431(9) Uani 0.625(4) 1 d PD B 1
H25A H 0.8412 0.9292 0.5355 0.052 Uiso 0.625(4) 1 calc PR B 1
H25B H 0.8494 0.7996 0.5757 0.052 Uiso 0.625(4) 1 calc PR B 1
C26A C 1.0136(7) 0.8448(9) 0.4988(6) 0.059(2) Uani 0.625(4) 1 d PD B 1
H26A H 1.0404 0.9076 0.4484 0.071 Uiso 0.625(4) 1 calc PR B 1
H26B H 1.0493 0.7764 0.4772 0.071 Uiso 0.625(4) 1 calc PR B 1
C27A C 1.0650(3) 0.8407(3) 0.5803(2) 0.0496(10) Uani 0.625(4) 1 d PD B 1
H27A H 1.1556 0.8353 0.5617 0.074 Uiso 0.625(4) 1 calc PR B 1
H27B H 1.0429 0.7763 0.6293 0.074 Uiso 0.625(4) 1 calc PR B 1
H27C H 1.0296 0.9079 0.6025 0.074 Uiso 0.625(4) 1 calc PR B 1
C25B C 0.8927(4) 0.9221(4) 0.4292(4) 0.0385(14) Uani 0.375(4) 1 d PD B 2
H25C H 0.8510 0.9856 0.4565 0.046 Uiso 0.375(4) 1 calc PR B 2
H85D H 0.9206 0.9505 0.3624 0.046 Uiso 0.375(4) 1 calc PR B 2
C26B C 1.0029(12) 0.8647(12) 0.4696(9) 0.060(4) Uani 0.375(4) 1 d PD B 2
H26C H 1.0457 0.8037 0.4395 0.072 Uiso 0.375(4) 1 calc PR B 2
H26D H 1.0616 0.9174 0.4551 0.072 Uiso 0.375(4) 1 calc PR B 2
C27B C 0.9743(5) 0.8194(5) 0.5691(4) 0.0490(17) Uani 0.375(4) 1 d PD B 2
H27D H 0.9248 0.8773 0.5996 0.073 Uiso 0.375(4) 1 calc PR B 2
H27E H 1.0518 0.7921 0.5904 0.073 Uiso 0.375(4) 1 calc PR B 2
H27F H 0.9271 0.7587 0.5836 0.073 Uiso 0.375(4) 1 calc PR B 2

loop_
_atom_site_aniso_label
_atom_site_aniso_U_11
_atom_site_aniso_U_22
_atom_site_aniso_U_33
_atom_site_aniso_U_23
_atom_site_aniso_U_13
_atom_site_aniso_U_12
B1 0.0183(8) 0.0208(8) 0.0174(8) -0.0045(6) -0.0024(6) -0.0032(6)
N11 0.0187(6) 0.0203(6) 0.0176(6) -0.0041(5) -0.0043(5) -0.0032(5)
N12 0.0199(6) 0.0243(6) 0.0205(6) -0.0085(5) -0.0049(5) -0.0008(5)
C111 0.0198(7) 0.0222(7) 0.0153(7) -0.0040(6) -0.0025(6) -0.0037(6)
C112 0.0249(8) 0.0238(8) 0.0240(8) -0.0067(6) -0.0058(6) -0.0052(6)
C113 0.0260(8) 0.0387(9) 0.0239(8) -0.0073(7) -0.0060(7) -0.0116(7)
C114 0.0196(8) 0.0454(10) 0.0220(8) -0.0076(7) -0.0053(6) -0.0003(7)
C115 0.0284(9) 0.0309(9) 0.0279(9) -0.0120(7) -0.0069(7) 0.0054(7)
C116 0.0261(8) 0.0248(8) 0.0232(8) -0.0088(6) -0.0061(6) -0.0022(6)
C121 0.0193(7) 0.0210(7) 0.0189(7) -0.0031(6) -0.0069(6) -0.0027(6)
C122 0.0249(8) 0.0309(8) 0.0255(8) -0.0088(7) -0.0023(6) -0.0090(7)
C123 0.0272(9) 0.0359(9) 0.0343(9) -0.0076(7) -0.0036(7) -0.0154(7)
C124 0.0355(9) 0.0270(8) 0.0352(9) -0.0079(7) -0.0154(8) -0.0088(7)
C125 0.0320(9) 0.0291(8) 0.0257(8) -0.0112(7) -0.0099(7) -0.0017(7)
C126 0.0231(8) 0.0279(8) 0.0219(8) -0.0063(6) -0.0045(6) -0.0054(6)
C131 0.0220(7) 0.0194(7) 0.0178(7) -0.0069(6) -0.0035(6) -0.0037(6)
C132 0.0223(8) 0.0312(8) 0.0216(8) -0.0035(6) -0.0048(6) -0.0055(6)
C133 0.0319(9) 0.0325(9) 0.0243(8) -0.0011(7) -0.0114(7) -0.0028(7)
C134 0.0414(10) 0.0269(8) 0.0194(8) 0.0004(6) -0.0073(7) -0.0095(7)
C135 0.0298(9) 0.0374(9) 0.0250(9) -0.0012(7) 0.0005(7) -0.0121(7)
C136 0.0229(8) 0.0305(8) 0.0249(8) -0.0020(7) -0.0044(6) -0.0047(7)
C11 0.0204(7) 0.0205(7) 0.0193(7) -0.0049(6) -0.0059(6) -0.0025(6)
C12 0.0256(8) 0.0214(7) 0.0192(7) -0.0033(6) -0.0052(6) -0.0037(6)
C13 0.0233(8) 0.0273(8) 0.0172(7) -0.0034(6) -0.0038(6) -0.0046(6)
C14 0.0244(8) 0.0279(8) 0.0280(8) -0.0140(7) -0.0066(7) 0.0037(6)
C15 0.0341(9) 0.0294(9) 0.0354(10) -0.0153(7) -0.0066(8) -0.0020(7)
C16 0.0413(10) 0.0344(9) 0.0385(10) -0.0072(8) -0.0137(8) -0.0104(8)
C17 0.0368(10) 0.0413(10) 0.0385(10) -0.0114(8) -0.0110(8) -0.0120(8)
B2 0.0214(8) 0.0201(8) 0.0177(8) -0.0059(6) -0.0027(6) -0.0035(6)
N21 0.0214(6) 0.0226(6) 0.0189(6) -0.0056(5) -0.0049(5) -0.0032(5)
N22 0.0274(7) 0.0304(7) 0.0256(7) -0.0137(6) -0.0038(6) 0.0014(6)
C211 0.0211(7) 0.0215(7) 0.0155(7) -0.0042(6) -0.0022(6) -0.0042(6)
C212 0.0262(8) 0.0232(8) 0.0199(7) -0.0073(6) -0.0051(6) -0.0045(6)
C213 0.0293(8) 0.0231(8) 0.0258(8) -0.0091(6) -0.0059(7) 0.0029(6)
C214 0.0230(8) 0.0346(9) 0.0224(8) -0.0074(7) -0.0070(6) 0.0010(7)
C215 0.0278(8) 0.0330(9) 0.0300(9) -0.0086(7) -0.0109(7) -0.0076(7)
C216 0.0280(8) 0.0226(8) 0.0299(9) -0.0076(6) -0.0092(7) -0.0043(6)
C221 0.0223(7) 0.0204(7) 0.0178(7) -0.0070(6) -0.0046(6) -0.0047(6)
C222 0.0219(8) 0.0267(8) 0.0228(8) -0.0058(6) -0.0067(6) -0.0051(6)
C223 0.0295(8) 0.0270(8) 0.0262(8) -0.0036(6) -0.0125(7) -0.0033(7)
C224 0.0383(9) 0.0265(8) 0.0200(8) -0.0012(6) -0.0070(7) -0.0093(7)
C225 0.0271(8) 0.0328(9) 0.0240(8) -0.0051(7) 0.0020(7) -0.0085(7)
C226 0.0236(8) 0.0253(8) 0.0237(8) -0.0052(6) -0.0030(6) -0.0024(6)
C231 0.0220(7) 0.0193(7) 0.0200(7) -0.0023(6) -0.0068(6) -0.0030(6)
C232 0.0264(8) 0.0345(9) 0.0239(8) -0.0068(7) -0.0021(7) -0.0103(7)
C233 0.0315(9) 0.0477(11) 0.0338(10) -0.0043(8) -0.0040(8) -0.0222(8)
C234 0.0416(10) 0.0306(9) 0.0369(10) -0.0048(7) -0.0167(8) -0.0161(8)
C235 0.0366(9) 0.0273(8) 0.0334(9) -0.0126(7) -0.0144(8) -0.0019(7)
C236 0.0240(8) 0.0279(8) 0.0264(8) -0.0093(6) -0.0062(6) -0.0037(6)
C21 0.0267(8) 0.0237(8) 0.0228(8) -0.0078(6) -0.0053(6) -0.0002(6)
C22 0.0301(8) 0.0284(8) 0.0190(8) -0.0031(6) -0.0058(6) -0.0055(7)
C23 0.0271(8) 0.0369(9) 0.0198(8) -0.0073(7) -0.0029(6) -0.0059(7)
C24 0.0448(11) 0.0366(10) 0.0375(10) -0.0223(8) -0.0062(8) 0.0101(8)
C25A 0.0369(17) 0.0451(18) 0.056(2) -0.0324(16) -0.0093(15) 0.0007(14)
C26A 0.026(2) 0.068(4) 0.095(6) -0.050(4) -0.011(3) 0.005(2)
C27A 0.0383(19) 0.065(2) 0.059(2) -0.0370(18) -0.0154(16) -0.0012(16)
C25B 0.027(2) 0.041(3) 0.052(3) -0.029(2) 0.005(2) -0.008(2)
C26B 0.057(7) 0.059(7) 0.084(8) -0.048(6) 0.002(5) -0.028(6)
C27B 0.034(3) 0.067(4) 0.026(3) 0.001(3) 0.008(2) -0.001(3)

loop_
_atom_type_symbol
_atom_type_description
_atom_type_scat_dispersion_real
_atom_type_scat_dispersion_imag
_atom_type_scat_source
C C 0.0033 0.0016 'International Tables Vol C Tables 4.2.6.8 and 6.1.1.4'
H H 0.0000 0.0000 'International Tables Vol C Tables 4.2.6.8 and 6.1.1.4'
B B 0.0013 0.0007 'International Tables Vol C Tables 4.2.6.8 and 6.1.1.4'
N N 0.0061 0.0033 'International Tables Vol C Tables 4.2.6.8 and 6.1.1.4'

loop_
_geom_angle_atom_site_label_1
_geom_angle_atom_site_label_2
_geom_angle_atom_site_label_3
_geom_angle
_geom_angle_site_symmetry_1
_geom_angle_site_symmetry_3
_geom_angle_publ_flag
N11 B1 C131 109.15(11) . . ?
N11 B1 C121 109.09(12) . . ?
C131 B1 C121 107.98(12) . . ?
N11 B1 C111 104.56(11) . . ?
C131 B1 C111 111.90(12) . . ?
C121 B1 C111 114.03(12) . . ?
C11 N11 C12 106.42(12) . . ?
C11 N11 B1 129.71(12) . . ?
C12 N11 B1 123.76(12) . . ?
C11 N12 C13 107.97(12) . . ?
C11 N12 C14 125.98(13) . . ?
C13 N12 C14 125.97(13) . . ?
C116 C111 C112 115.72(13) . . ?
C116 C111 B1 124.06(13) . . ?
C112 C111 B1 120.20(13) . . ?
C113 C112 C111 122.44(15) . . ?
C113 C112 H112 118.8 . . ?
C111 C112 H112 118.8 . . ?
C112 C113 C114 119.85(15) . . ?
C112 C113 H113 120.1 . . ?
C114 C113 H113 120.1 . . ?
C115 C114 C113 119.22(15) . . ?
C115 C114 H114 120.4 . . ?
C113 C114 H114 120.4 . . ?
C114 C115 C116 120.22(15) . . ?
C114 C115 H115 119.9 . . ?
C116 C115 H115 119.9 . . ?
C115 C116 C111 122.54(15) . . ?
C115 C116 H116 118.7 . . ?
C111 C116 H116 118.7 . . ?
C122 C121 C126 115.33(14) . . ?
C122 C121 B1 125.79(13) . . ?
C126 C121 B1 118.84(13) . . ?
C123 C122 C121 122.29(15) . . ?
C123 C122 H122 118.9 . . ?
C121 C122 H122 118.9 . . ?
C124 C123 C122 120.44(16) . . ?
C124 C123 H123 119.8 . . ?
C122 C123 H123 119.8 . . ?
C123 C124 C125 119.03(15) . . ?
C123 C124 H124 120.5 . . ?
C125 C124 H124 120.5 . . ?
C124 C125 C126 119.98(15) . . ?
C124 C125 H125 120.0 . . ?
C126 C125 H125 120.0 . . ?
C125 C126 C121 122.89(15) . . ?
C125 C126 H126 118.6 . . ?
C121 C126 H126 118.6 . . ?
C136 C131 C132 115.78(14) . . ?
C136 C131 B1 123.17(13) . . ?
C132 C131 B1 120.81(13) . . ?
C133 C132 C131 122.39(15) . . ?
C133 C132 H132 118.8 . . ?
C131 C132 H132 118.8 . . ?
C134 C133 C132 120.11(15) . . ?
C134 C133 H133 119.9 . . ?
C132 C133 H133 119.9 . . ?
C135 C134 C133 119.11(15) . . ?
C135 C134 H134 120.4 . . ?
C133 C134 H134 120.4 . . ?
C134 C135 C136 120.33(16) . . ?
C134 C135 H135 119.8 . . ?
C136 C135 H135 119.8 . . ?
C131 C136 C135 122.27(15) . . ?
C131 C136 H136 118.9 . . ?
C135 C136 H136 118.9 . . ?
N11 C11 N12 110.29(13) . . ?
N11 C11 H11 124.9 . . ?
N12 C11 H11 124.9 . . ?
C13 C12 N11 108.88(13) . . ?
C13 C12 H12 125.6 . . ?
N11 C12 H12 125.6 . . ?
C12 C13 N12 106.43(13) . . ?
C12 C13 H13 126.8 . . ?
N12 C13 H13 126.8 . . ?
N12 C14 C15 112.03(13) . . ?
N12 C14 H14A 109.2 . . ?
C15 C14 H14A 109.2 . . ?
N12 C14 H14B 109.2 . . ?
C15 C14 H14B 109.2 . . ?
H14A C14 H14B 107.9 . . ?
C16 C15 C14 114.28(14) . . ?
C16 C15 H15A 108.7 . . ?
C14 C15 H15A 108.7 . . ?
C16 C15 H15B 108.7 . . ?
C14 C15 H15B 108.7 . . ?
H15A C15 H15B 107.6 . . ?
C15 C16 C17 113.45(15) . . ?
C15 C16 H16A 108.9 . . ?
C17 C16 H16A 108.9 . . ?
C15 C16 H16B 108.9 . . ?
C17 C16 H16B 108.9 . . ?
H16A C16 H16B 107.7 . . ?
C16 C17 H17A 109.5 . . ?
C16 C17 H17B 109.5 . . ?
H17A C17 H17B 109.5 . . ?
C16 C17 H17C 109.5 . . ?
H17A C17 H17C 109.5 . . ?
H17B C17 H17C 109.5 . . ?
N21 B2 C211 104.20(11) . . ?
N21 B2 C221 108.75(12) . . ?
C211 B2 C221 112.60(12) . . ?
N21 B2 C231 108.75(12) . . ?
C211 B2 C231 114.43(12) . . ?
C221 B2 C231 107.91(12) . . ?
C21 N21 C22 106.33(13) . . ?
C21 N21 B2 129.89(13) . . ?
C22 N21 B2 123.63(12) . . ?
C21 N22 C23 107.66(13) . . ?
C21 N22 C24 126.06(14) . . ?
C23 N22 C24 126.26(14) . . ?
C212 C211 C216 115.73(13) . . ?
C212 C211 B2 124.57(13) . . ?
C216 C211 B2 119.70(13) . . ?
C211 C212 C213 122.23(14) . . ?
C211 C212 H212 118.9 . . ?
C213 C212 H212 118.9 . . ?
C214 C213 C212 120.34(14) . . ?
C214 C213 H213 119.8 . . ?
C212 C213 H213 119.8 . . ?
C213 C214 C215 119.14(14) . . ?
C213 C214 H214 120.4 . . ?
C215 C214 H214 120.4 . . ?
C214 C215 C216 120.01(15) . . ?
C214 C215 H215 120.0 . . ?
C216 C215 H215 120.0 . . ?
C215 C216 C211 122.54(14) . . ?
C215 C216 H216 118.7 . . ?
C211 C216 H216 118.7 . . ?
C226 C221 C222 115.92(13) . . ?
C226 C221 B2 123.49(13) . . ?
C222 C221 B2 120.41(13) . . ?
C223 C222 C221 122.44(14) . . ?
C223 C222 H222 118.8 . . ?
C221 C222 H222 118.8 . . ?
C224 C223 C222 119.97(15) . . ?
C224 C223 H223 120.0 . . ?
C222 C223 H223 120.0 . . ?
C225 C224 C223 119.42(15) . . ?
C225 C224 H224 120.3 . . ?
C223 C224 H224 120.3 . . ?
C224 C225 C226 120.20(15) . . ?
C224 C225 H225 119.9 . . ?
C226 C225 H225 119.9 . . ?
C221 C226 C225 122.02(15) . . ?
C221 C226 H226 119.0 . . ?
C225 C226 H226 119.0 . . ?
C232 C231 C236 115.41(14) . . ?
C232 C231 B2 125.57(13) . . ?
C236 C231 B2 118.93(13) . . ?
C233 C232 C231 122.04(15) . . ?
C233 C232 H232 119.0 . . ?
C231 C232 H232 119.0 . . ?
C234 C233 C232 120.67(16) . . ?
C234 C233 H233 119.7 . . ?
C232 C233 H233 119.7 . . ?
C233 C234 C235 118.91(16) . . ?
C233 C234 H234 120.5 . . ?
C235 C234 H234 120.5 . . ?
C234 C235 C236 120.08(16) . . ?
C234 C235 H235 120.0 . . ?
C236 C235 H235 120.0 . . ?
C235 C236 C231 122.89(15) . . ?
C235 C236 H236 118.6 . . ?
C231 C236 H236 118.6 . . ?
N21 C21 N22 110.55(14) . . ?
N21 C21 H21 124.7 . . ?
N22 C21 H21 124.7 . . ?
C23 C22 N21 108.75(14) . . ?
C23 C22 H22 125.6 . . ?
N21 C22 H22 125.6 . . ?
C22 C23 N22 106.70(14) . . ?
C22 C23 H23 126.7 . . ?
N22 C23 H23 126.7 . . ?
C25B C24 N22 115.5(2) . . ?
C25B C24 C25A 56.8(3) . . ?
N22 C24 C25A 111.00(17) . . ?
C25B C24 H24A 135.0 . . ?
N22 C24 H24A 109.4 . . ?
C25A C24 H24A 109.4 . . ?
C25B C24 H24B 54.2 . . ?
N22 C24 H24B 109.4 . . ?
C25A C24 H24B 109.4 . . ?
H24A C24 H24B 108.0 . . ?
C26A C25A C24 119.1(4) . . ?
C26A C25A H25A 107.5 . . ?
C24 C25A H25A 107.5 . . ?
C26A C25A H25B 107.5 . . ?
C24 C25A H25B 107.5 . . ?
H25A C25A H25B 107.0 . . ?
C25A C26A C27A 113.3(5) . . ?
C25A C26A H26A 108.9 . . ?
C27A C26A H26A 108.9 . . ?
C25A C26A H26B 108.9 . . ?
C27A C26A H26B 108.9 . . ?
H26A C26A H26B 107.7 . . ?
C26A C27A H27A 109.5 . . ?
C26A C27A H27B 109.5 . . ?
H27A C27A H27B 109.5 . . ?
C26A C27A H27C 109.5 . . ?
H27A C27A H27C 109.5 . . ?
H27B C27A H27C 109.5 . . ?
C24 C25B C26B 110.2(7) . . ?
C24 C25B H25C 109.6 . . ?
C26B C25B H25C 109.6 . . ?
C24 C25B H85D 109.6 . . ?
C26B C25B H85D 109.6 . . ?
H25C C25B H85D 108.1 . . ?
C27B C26B C25B 115.1(10) . . ?
C27B C26B H26C 108.5 . . ?
C25B C26B H26C 108.5 . . ?
C27B C26B H26D 108.5 . . ?
C25B C26B H26D 108.5 . . ?
H26C C26B H26D 107.5 . . ?
C26B C27B H27D 109.5 . . ?
C26B C27B H27E 109.5 . . ?
H27D C27B H27E 109.5 . . ?
C26B C27B H27F 109.5 . . ?
H27D C27B H27F 109.5 . . ?
H27E C27B H27F 109.5 . . ?

loop_
_geom_bond_atom_site_label_1
_geom_bond_atom_site_label_2
_geom_bond_distance
_geom_bond_site_symmetry_2
_geom_bond_publ_flag
B1 N11 1.613(2) . ?
B1 C131 1.630(2) . ?
B1 C121 1.631(2) . ?
B1 C111 1.636(2) . ?
N11 C11 1.3275(19) . ?
N11 C12 1.3814(19) . ?
N12 C11 1.3374(19) . ?
N12 C13 1.3748(19) . ?
N12 C14 1.4737(19) . ?
C111 C116 1.393(2) . ?
C111 C112 1.408(2) . ?
C112 C113 1.389(2) . ?
C112 H112 0.9500 . ?
C113 C114 1.390(2) . ?
C113 H113 0.9500 . ?
C114 C115 1.380(2) . ?
C114 H114 0.9500 . ?
C115 C116 1.392(2) . ?
C115 H115 0.9500 . ?
C116 H116 0.9500 . ?
C121 C122 1.400(2) . ?
C121 C126 1.403(2) . ?
C122 C123 1.396(2) . ?
C122 H122 0.9500 . ?
C123 C124 1.379(2) . ?
C123 H123 0.9500 . ?
C124 C125 1.385(2) . ?
C124 H124 0.9500 . ?
C125 C126 1.388(2) . ?
C125 H125 0.9500 . ?
C126 H126 0.9500 . ?
C131 C136 1.391(2) . ?
C131 C132 1.404(2) . ?
C132 C133 1.385(2) . ?
C132 H132 0.9500 . ?
C133 C134 1.383(2) . ?
C133 H133 0.9500 . ?
C134 C135 1.375(2) . ?
C134 H134 0.9500 . ?
C135 C136 1.394(2) . ?
C135 H135 0.9500 . ?
C136 H136 0.9500 . ?
C11 H11 0.9500 . ?
C12 C13 1.351(2) . ?
C12 H12 0.9500 . ?
C13 H13 0.9500 . ?
C14 C15 1.516(2) . ?
C14 H14A 0.9900 . ?
C14 H14B 0.9900 . ?
C15 C16 1.514(2) . ?
C15 H15A 0.9900 . ?
C15 H15B 0.9900 . ?
C16 C17 1.517(2) . ?
C16 H16A 0.9900 . ?
C16 H16B 0.9900 . ?
C17 H17A 0.9800 . ?
C17 H17B 0.9800 . ?
C17 H17C 0.9800 . ?
B2 N21 1.617(2) . ?
B2 C211 1.631(2) . ?
B2 C221 1.632(2) . ?
B2 C231 1.634(2) . ?
N21 C21 1.3235(19) . ?
N21 C22 1.3799(19) . ?
N22 C21 1.336(2) . ?
N22 C23 1.371(2) . ?
N22 C24 1.475(2) . ?
C211 C212 1.394(2) . ?
C211 C216 1.409(2) . ?
C212 C213 1.396(2) . ?
C212 H212 0.9500 . ?
C213 C214 1.383(2) . ?
C213 H213 0.9500 . ?
C214 C215 1.385(2) . ?
C214 H214 0.9500 . ?
C215 C216 1.387(2) . ?
C215 H215 0.9500 . ?
C216 H216 0.9500 . ?
C221 C226 1.396(2) . ?
C221 C222 1.406(2) . ?
C222 C223 1.386(2) . ?
C222 H222 0.9500 . ?
C223 C224 1.381(2) . ?
C223 H223 0.9500 . ?
C224 C225 1.381(2) . ?
C224 H224 0.9500 . ?
C225 C226 1.396(2) . ?
C225 H225 0.9500 . ?
C226 H226 0.9500 . ?
C231 C232 1.399(2) . ?
C231 C236 1.405(2) . ?
C232 C233 1.397(2) . ?
C232 H232 0.9500 . ?
C233 C234 1.379(3) . ?
C233 H233 0.9500 . ?
C234 C235 1.383(2) . ?
C234 H234 0.9500 . ?
C235 C236 1.386(2) . ?
C235 H235 0.9500 . ?
C236 H236 0.9500 . ?
C21 H21 0.9500 . ?
C22 C23 1.349(2) . ?
C22 H22 0.9500 . ?
C23 H23 0.9500 . ?
C24 C25B 1.392(5) . ?
C24 C25A 1.561(4) . ?
C24 H24A 0.9900 . ?
C24 H24B 0.9900 . ?
C25A C26A 1.497(7) . ?
C25A H25A 0.9900 . ?
C25A H25B 0.9900 . ?
C26A C27A 1.518(8) . ?
C26A H26A 0.9900 . ?
C26A H26B 0.9900 . ?
C27A H27A 0.9800 . ?
C27A H27B 0.9800 . ?
C27A H27C 0.9800 . ?
C25B C26B 1.500(11) . ?
C25B H25C 0.9900 . ?
C25B H85D 0.9900 . ?
C26B C27B 1.469(12) . ?
C26B H26C 0.9900 . ?
C26B H26D 0.9900 . ?
C27B H27D 0.9800 . ?
C27B H27E 0.9800 . ?
C27B H27F 0.9800 . ?
